data_4509262
loop_
_publ_author_name
'Michaelides, Adonis'
'Skoulika, Stavroula'

_publ_section_title
;
 Anion-Induced Formation of Lanthanide-Organic Chains From 3D Framework
 Solids. Anion Exchange in a Crystal-to-Crystal Manner
;
_journal_issue 5
_journal_name_full 'Crystal Growth &amp; Design'
_journal_page_first 2039
_journal_paper_doi 10.1021/cg801138e
_journal_volume 9
_journal_year 2009
_chemical_formula_sum 'C3 H10 Cl0.5 O5 Pr0.5'
_chemical_formula_weight 214.29
_chemical_name_systematic
; 
 ? 
;
_space_group_IT_number 15
_symmetry_cell_setting monoclinic
_symmetry_space_group_name_Hall '-C 2yc'
_symmetry_space_group_name_H-M 'C 1 2/c 1'
_atom_sites_solution_hydrogens geom
_atom_sites_solution_primary direct
_atom_sites_solution_secondary difmap
_audit_creation_method SHELXL-97
_cell_angle_alpha 90.00
_cell_angle_beta 123.63
_cell_angle_gamma 90.00
_cell_formula_units_Z 8
_cell_length_a 12.5340(10)
_cell_length_b 15.6410(10)
_cell_length_c 9.075
_cell_measurement_reflns_used 67
_cell_measurement_temperature 293(2)
_cell_measurement_theta_max 12.5
_cell_measurement_theta_min 4.8
_cell_volume 1481.34(15)
_computing_cell_refinement XSCANS
_computing_data_collection XSCANS
_computing_data_reduction XSCANS
_computing_structure_refinement 'SHELXL-97 (Sheldrick, 1997)'
_computing_structure_solution 'SHELXS-97 (Sheldrick, 1990)'
_diffrn_ambient_temperature 293(2)
_diffrn_measured_fraction_theta_full 0.998
_diffrn_measured_fraction_theta_max 0.998
_diffrn_measurement_device_type P4
_diffrn_measurement_method scintillation
_diffrn_radiation_monochromator graphite
_diffrn_radiation_source 'fine-focus sealed tube'
_diffrn_radiation_type MoK\a
_diffrn_radiation_wavelength 0.71073
_diffrn_reflns_av_R_equivalents 0.0147
_diffrn_reflns_av_sigmaI/netI 0.0232
_diffrn_reflns_limit_h_max 14
_diffrn_reflns_limit_h_min -1
_diffrn_reflns_limit_k_max 18
_diffrn_reflns_limit_k_min 0
_diffrn_reflns_limit_l_max 9
_diffrn_reflns_limit_l_min -10
_diffrn_reflns_number 1494
_diffrn_reflns_theta_full 25.00
_diffrn_reflns_theta_max 25.00
_diffrn_reflns_theta_min 2.35
_diffrn_standards_decay_% none
_diffrn_standards_interval_count 100
_diffrn_standards_number 2
_exptl_absorpt_coefficient_mu 3.506
_exptl_absorpt_correction_T_max 0.771
_exptl_absorpt_correction_T_min 0.354
_exptl_absorpt_correction_type empirical
_exptl_crystal_colour colorless
_exptl_crystal_density_diffrn 1.922
_exptl_crystal_density_method 'not measured'
_exptl_crystal_description prismatic
_exptl_crystal_F_000 848
_exptl_crystal_size_max 0.18
_exptl_crystal_size_mid 0.12
_exptl_crystal_size_min 0.08
_refine_diff_density_max 0.889
_refine_diff_density_min -1.664
_refine_diff_density_rms 0.138
_refine_ls_extinction_coef 0.0058(7)
_refine_ls_extinction_expression Fc^*^=kFc[1+0.001xFc^2^\l^3^/sin(2\q)]^-1/4^
_refine_ls_extinction_method SHELXL
_refine_ls_goodness_of_fit_ref 1.143
_refine_ls_hydrogen_treatment mixed
_refine_ls_matrix_type fullcycle
_refine_ls_number_parameters 108
_refine_ls_number_reflns 1306
_refine_ls_number_restraints 7
_refine_ls_restrained_S_all 1.142
_refine_ls_R_factor_all 0.0315
_refine_ls_R_factor_gt 0.0313
_refine_ls_shift/su_max 0.010
_refine_ls_shift/su_mean 0.000
_refine_ls_structure_factor_coef Fsqd
_refine_ls_weighting_details 'w=1/[\s^2^(Fo^2^)+(0.0588P)^2^+16.8907P] where P=(Fo^2^+2Fc^2^)/3'
_refine_ls_weighting_scheme calc
_refine_ls_wR_factor_gt 0.1045
_refine_ls_wR_factor_ref 0.1047
_reflns_number_gt 1298
_reflns_number_total 1306
_reflns_threshold_expression >2sigma(I)
_cod_data_source_file cg801138esup1.cif
_cod_data_source_block pradip2
_cod_depositor_comments
;
The following automatic conversions were performed:

'_symmetry_cell_setting' value 'Monoclinic' changed to 'monoclinic'
according to /home/saulius/struct/CIF-dictionaries/cif_core.dic
dictionary named 'cif_core.dic' version 2.4.2 from 2011-04-26.

Automatic conversion script
Id: cif_fix_values 1891 2012-01-12 08:04:46Z andrius 

The following automatic conversions were performed:

'_refine_ls_weighting_scheme' value 'calc
w=1/[\s^2^(Fo^2^)+(0.0588P)^2^+16.8907P] where P=(Fo^2^+2Fc^2^)/3'
was changed to 'calc'. New tag '_refine_ls_weighting_details' was
created. The value of the new tag was set to
'w=1/[\s^2^(Fo^2^)+(0.0588P)^2^+16.8907P] where P=(Fo^2^+2Fc^2^)/3'.

Automatic conversion script
Id: cif_fix_values 3143 2015-03-26 13:38:13Z robertas 
;
_cod_original_sg_symbol_H-M C2/c
_cod_original_formula_sum 'C3 H10 Cl0.50 O5 Pr0.50'
_cod_database_code 4509262

loop_
_symmetry_equiv_pos_as_xyz
'x, y, z'
'x, -y, z+1/2'
'x+1/2, y+1/2, z'
'x+1/2, -y+1/2, z+1/2'
'-x, -y, -z'
'-x, y, -z-1/2'
'-x+1/2, -y+1/2, -z'
'-x+1/2, y+1/2, -z-1/2'

loop_
_atom_site_label
_atom_site_type_symbol
_atom_site_fract_x
_atom_site_fract_y
_atom_site_fract_z
_atom_site_U_iso_or_equiv
_atom_site_adp_type
_atom_site_occupancy
_atom_site_calc_flag
_atom_site_refinement_flags
_atom_site_disorder_assembly
_atom_site_disorder_group
Pr1 Pr 0.0000 0.36676(3) 0.7500 0.0219(3) Uani 1 d S . .
C1 C 0.2029(7) 0.3613(4) 0.6811(9) 0.0299(15) Uani 1 d . . .
C2 C 0.3027(8) 0.3543(5) 0.6388(11) 0.0377(16) Uani 1 d . . .
H2A H 0.3855 0.3700 0.7424 0.045 Uiso 1 calc R . .
H2B H 0.2825 0.3942 0.5448 0.045 Uiso 1 calc R . .
C3 C 0.3105(7) 0.2636(5) 0.5811(10) 0.0404(17) Uani 1 d . . .
H3A H 0.3787 0.2614 0.5606 0.048 Uiso 1 calc R . .
H3B H 0.3320 0.2240 0.6759 0.048 Uiso 1 calc R . .
O1 O 0.2106(4) 0.3153(3) 0.8007(6) 0.0340(10) Uani 1 d . . .
O2 O 0.1091(5) 0.4134(3) 0.5950(7) 0.0361(11) Uani 1 d . . .
O3 O 0.0000 0.5275(5) 0.7500 0.050(2) Uani 1 d SD . .
O4 O 0.0537(5) 0.2428(3) 0.9445(7) 0.0371(11) Uani 1 d D . .
O5 O 0.1703(5) 0.4185(4) 1.0526(8) 0.0511(15) Uani 1 d D . .
H3W H -0.007(13) 0.577(5) 0.691(14) 0.080 Uiso 1 d D . .
H4A H 0.148(7) 0.219(7) 1.037(12) 0.080 Uiso 1 d D . .
H4B H 0.015(9) 0.192(5) 0.893(14) 0.080 Uiso 1 d D . .
H5A H 0.262(6) 0.418(7) 1.133(14) 0.080 Uiso 1 d D . .
H5B H 0.127(9) 0.457(6) 1.086(15) 0.080 Uiso 1 d D . .
Cl1 Cl 0.4423(5) 0.4382(3) 1.3928(7) 0.0494(11) Uani 0.50 d P A 1
O6 O 0.4290(13) 0.4161(9) 1.313(2) 0.050(3) Uani 0.50 d P B 2

loop_
_atom_site_aniso_label
_atom_site_aniso_U_11
_atom_site_aniso_U_22
_atom_site_aniso_U_33
_atom_site_aniso_U_23
_atom_site_aniso_U_13
_atom_site_aniso_U_12
Pr1 0.0217(3) 0.0222(4) 0.0220(3) 0.000 0.0121(2) 0.000
C1 0.031(4) 0.029(3) 0.030(4) -0.004(2) 0.016(3) -0.003(2)
C2 0.038(4) 0.038(4) 0.047(4) -0.004(3) 0.029(4) -0.001(3)
C3 0.033(4) 0.057(5) 0.036(4) -0.002(3) 0.022(3) 0.001(3)
O1 0.032(2) 0.038(3) 0.037(3) 0.011(2) 0.022(2) 0.007(2)
O2 0.036(3) 0.036(3) 0.042(3) 0.012(2) 0.026(2) 0.008(2)
O3 0.088(6) 0.028(4) 0.031(4) 0.000 0.032(4) 0.000
O4 0.032(3) 0.036(3) 0.036(3) 0.007(2) 0.014(2) 0.000(2)
O5 0.034(3) 0.050(3) 0.045(3) -0.017(3) 0.007(2) 0.003(2)
Cl1 0.047(2) 0.043(3) 0.045(3) -0.001(2) 0.018(2) 0.009(2)
O6 0.046(7) 0.038(7) 0.057(9) -0.010(6) 0.024(7) 0.003(5)

loop_
_atom_type_symbol
_atom_type_description
_atom_type_scat_dispersion_real
_atom_type_scat_dispersion_imag
_atom_type_scat_source
C C 0.0033 0.0016 'International Tables Vol C Tables 4.2.6.8 and 6.1.1.4'
H H 0.0000 0.0000 'International Tables Vol C Tables 4.2.6.8 and 6.1.1.4'
O O 0.0106 0.0060 'International Tables Vol C Tables 4.2.6.8 and 6.1.1.4'
Pr Pr -0.2180 2.8214 'International Tables Vol C Tables 4.2.6.8 and 6.1.1.4'
Cl Cl 0.1484 0.1585 'International Tables Vol C Tables 4.2.6.8 and 6.1.1.4'

loop_
_geom_angle_atom_site_label_1
_geom_angle_atom_site_label_2
_geom_angle_atom_site_label_3
_geom_angle
_geom_angle_site_symmetry_1
_geom_angle_site_symmetry_3
O4 Pr1 O4 75.5(3) 6_557 .
O4 Pr1 O5 140.6(2) 6_557 .
O4 Pr1 O5 74.8(2) . .
O4 Pr1 O5 74.8(2) 6_557 6_557
O4 Pr1 O5 140.6(2) . 6_557
O5 Pr1 O5 142.2(3) . 6_557
O4 Pr1 O3 142.26(14) 6_557 .
O4 Pr1 O3 142.26(14) . .
O5 Pr1 O3 71.12(16) . .
O5 Pr1 O3 71.12(16) 6_557 .
O4 Pr1 O1 73.97(18) 6_557 .
O4 Pr1 O1 77.05(17) . .
O5 Pr1 O1 74.6(2) . .
O5 Pr1 O1 118.0(2) 6_557 .
O3 Pr1 O1 108.44(12) . .
O4 Pr1 O1 77.05(17) 6_557 6_557
O4 Pr1 O1 73.97(18) . 6_557
O5 Pr1 O1 118.0(2) . 6_557
O5 Pr1 O1 74.6(2) 6_557 6_557
O3 Pr1 O1 108.44(12) . 6_557
O1 Pr1 O1 143.1(2) . 6_557
O4 Pr1 O2 127.27(18) 6_557 6_557
O4 Pr1 O2 81.18(19) . 6_557
O5 Pr1 O2 72.2(2) . 6_557
O5 Pr1 O2 96.9(2) 6_557 6_557
O3 Pr1 O2 73.38(12) . 6_557
O1 Pr1 O2 144.03(18) . 6_557
O1 Pr1 O2 51.07(16) 6_557 6_557
O4 Pr1 O2 81.18(19) 6_557 .
O4 Pr1 O2 127.27(17) . .
O5 Pr1 O2 96.9(2) . .
O5 Pr1 O2 72.2(2) 6_557 .
O3 Pr1 O2 73.38(12) . .
O1 Pr1 O2 51.07(16) . .
O1 Pr1 O2 144.03(18) 6_557 .
O2 Pr1 O2 146.8(2) 6_557 .
O4 Pr1 C1 101.84(19) 6_557 6_557
O4 Pr1 C1 75.44(19) . 6_557
O5 Pr1 C1 95.1(2) . 6_557
O5 Pr1 C1 86.0(2) 6_557 6_557
O3 Pr1 C1 91.68(13) . 6_557
O1 Pr1 C1 152.31(18) . 6_557
O1 Pr1 C1 25.31(19) 6_557 6_557
O2 Pr1 C1 25.78(19) 6_557 6_557
O2 Pr1 C1 156.52(19) . 6_557
O4 Pr1 C1 75.44(19) 6_557 .
O4 Pr1 C1 101.84(19) . .
O5 Pr1 C1 86.0(2) . .
O5 Pr1 C1 95.1(2) 6_557 .
O3 Pr1 C1 91.68(13) . .
O1 Pr1 C1 25.31(19) . .
O1 Pr1 C1 152.31(18) 6_557 .
O2 Pr1 C1 156.52(19) 6_557 .
O2 Pr1 C1 25.78(19) . .
C1 Pr1 C1 176.6(3) 6_557 .
O1 C1 O2 119.7(8) . .
O1 C1 C2 120.1(7) . .
O2 C1 C2 120.2(7) . .
O1 C1 Pr1 59.8(4) . .
O2 C1 Pr1 60.0(4) . .
C2 C1 Pr1 176.7(5) . .
C1 C2 C3 112.0(7) . .
C1 C2 H2A 109.2 . .
C3 C2 H2A 109.2 . .
C1 C2 H2B 109.2 . .
C3 C2 H2B 109.2 . .
H2A C2 H2B 107.9 . .
C3 C3 C2 112.5(9) 7_556 .
C3 C3 H3A 109.1 7_556 .
C2 C3 H3A 109.1 . .
C3 C3 H3B 109.1 7_556 .
C2 C3 H3B 109.1 . .
H3A C3 H3B 107.8 . .
C1 O1 Pr1 94.9(5) . .
C1 O2 Pr1 94.2(5) . .
Pr1 O3 H3W 148(8) . .
Pr1 O4 H4A 126(6) . .
Pr1 O4 H4B 117(7) . .
H4A O4 H4B 98(7) . .
Pr1 O5 H5A 140(7) . .
Pr1 O5 H5B 105(7) . .
H5A O5 H5B 114(8) . .

loop_
_geom_bond_atom_site_label_1
_geom_bond_atom_site_label_2
_geom_bond_distance
_geom_bond_site_symmetry_2
Pr1 O4 2.452(5) 6_557
Pr1 O4 2.452(5) .
Pr1 O5 2.502(6) .
Pr1 O5 2.502(6) 6_557
Pr1 O3 2.514(8) .
Pr1 O1 2.547(5) .
Pr1 O1 2.547(5) 6_557
Pr1 O2 2.551(5) 6_557
Pr1 O2 2.551(5) .
Pr1 C1 2.937(9) 6_557
Pr1 C1 2.937(9) .
C1 O1 1.260(9) .
C1 O2 1.281(9) .
C1 C2 1.503(12) .
C2 C3 1.534(12) .
C2 H2A 0.9700 .
C2 H2B 0.9700 .
C3 C3 1.475(15) 7_556
C3 H3A 0.9700 .
C3 H3B 0.9700 .
O3 H3W 0.91(8) .
O4 H4A 1.07(7) .
O4 H4B 0.91(7) .
O5 H5A 0.96(7) .
O5 H5B 0.96(7) .

loop_
_geom_torsion_atom_site_label_1
_geom_torsion_atom_site_label_2
_geom_torsion_atom_site_label_3
_geom_torsion_atom_site_label_4
_geom_torsion
_geom_torsion_site_symmetry_1
_geom_torsion_site_symmetry_4
O4 Pr1 C1 O1 -83.2(4) 6_557 .
O4 Pr1 C1 O1 -11.8(5) . .
O5 Pr1 C1 O1 61.8(4) . .
O5 Pr1 C1 O1 -156.1(4) 6_557 .
O3 Pr1 C1 O1 132.7(4) . .
O1 Pr1 C1 O1 -89.8(7) 6_557 .
O2 Pr1 C1 O1 83.3(6) 6_557 .
O2 Pr1 C1 O1 176.8(7) . .
O4 Pr1 C1 O2 100.0(5) 6_557 .
O4 Pr1 C1 O2 171.4(4) . .
O5 Pr1 C1 O2 -115.0(5) . .
O5 Pr1 C1 O2 27.1(5) 6_557 .
O3 Pr1 C1 O2 -44.1(4) . .
O1 Pr1 C1 O2 -176.8(7) . .
O1 Pr1 C1 O2 93.4(5) 6_557 .
O2 Pr1 C1 O2 -93.5(8) 6_557 .
O1 C1 C2 C3 59.2(10) . .
O2 C1 C2 C3 -120.2(8) . .
C1 C2 C3 C3 61.5(11) . 7_556
O2 C1 O1 Pr1 3.2(7) . .
C2 C1 O1 Pr1 -176.2(6) . .
O4 Pr1 O1 C1 89.8(5) 6_557 .
O4 Pr1 O1 C1 168.1(5) . .
O5 Pr1 O1 C1 -114.3(5) . .
O5 Pr1 O1 C1 27.2(5) 6_557 .
O3 Pr1 O1 C1 -50.7(4) . .
O1 Pr1 O1 C1 129.3(4) 6_557 .
O2 Pr1 O1 C1 -137.6(4) 6_557 .
O2 Pr1 O1 C1 -1.8(4) . .
C1 Pr1 O1 C1 174.7(4) 6_557 .
O1 C1 O2 Pr1 -3.2(7) . .
C2 C1 O2 Pr1 176.2(6) . .
O4 Pr1 O2 C1 -74.7(4) 6_557 .
O4 Pr1 O2 C1 -10.6(5) . .
O5 Pr1 O2 C1 65.6(5) . .
O5 Pr1 O2 C1 -151.5(5) 6_557 .
O3 Pr1 O2 C1 133.5(4) . .
O1 Pr1 O2 C1 1.8(4) . .
O1 Pr1 O2 C1 -127.9(4) 6_557 .
O2 Pr1 O2 C1 133.5(4) 6_557 .
C1 Pr1 O2 C1 -174.1(5) 6_557 .
